data_4125439
loop_
_publ_author_name
'Lopchuk, Justin M.'
'Fjelbye, Kasper'
'Kawamata, Yu'
'Malins, Lara R.'
'Pan, Chung-Mao'
'Gianatassio, Ryan'
'Wang, Jie'
'Prieto, Liher'
'Bradow, James'
'Brandt, Thomas A.'
'Collins, Michael R.'
'Elleraas, Jeff'
'Ewanicki, Jason'
'Farrell, William'
'Fadeyi, Olugbeminiyi O.'
'Gallego, Gary M.'
'Mousseau, James J.'
'Oliver, Robert'
'Sach, Neal W.'
'Smith, Jason K.'
'Spangler, Jillian E.'
'Zhu, Huichin'
'Zhu, Jinjiang'
'Baran, Phil S.'

_publ_section_title
;
 Strain-Release Heteroatom Functionalization: Development, Scope, and
 Stereospecificity.
;
_journal_issue 8
_journal_name_full 'Journal of the American Chemical Society'
_journal_page_first 3209
_journal_page_last 3226
_journal_paper_doi 10.1021/jacs.6b13229
_journal_volume 139
_journal_year 2017
_chemical_absolute_configuration ad
_chemical_formula_moiety 'C15 H15 F3 N2 O2 S'
_chemical_formula_sum 'C15 H15 F3 N2 O2 S'
_chemical_formula_weight 344.35
_chemical_name_systematic
;
 ?
;
_space_group_crystal_system monoclinic
_space_group_IT_number 4
_space_group_name_Hall 'P 2yb'
_space_group_name_H-M_alt 'P 1 21 1'
_symmetry_space_group_name_Hall 'P 2yb'
_symmetry_space_group_name_H-M 'P 1 21 1'
_atom_sites_solution_hydrogens geom
_audit_creation_date 2016-07-01
_audit_creation_method
;
Olex2 1.2-beta
(compiled 2016.02.19 svn.r3266 for OlexSys, GUI svn.r5155)
;
_cell_angle_alpha 90
_cell_angle_beta 107.161(2)
_cell_angle_gamma 90
_cell_formula_units_Z 2
_cell_length_a 10.9261(7)
_cell_length_b 5.0669(3)
_cell_length_c 14.3346(9)
_cell_measurement_reflns_used 9515
_cell_measurement_temperature 296(2)
_cell_measurement_theta_max 26.36
_cell_measurement_theta_min 2.78
_cell_volume 758.25(8)
_computing_cell_refinement 'SAINT v8.34A (Bruker, 2013)'
_computing_data_collection 'APEX2 v2013.6-2 (Bruker, 2013)'
_computing_data_reduction 'SAINT v8.34A (Bruker, 2013)'
_computing_molecular_graphics 'Olex2 (Dolomanov et al., 2009)'
_computing_publication_material 'Olex2 (Dolomanov et al., 2009)'
_computing_structure_refinement 'ShelXL (Sheldrick, 2015)'
_computing_structure_solution 'XT (Sheldrick, 2008)'
_diffrn_ambient_temperature 296.15
_diffrn_detector 'Bruker APEX CCD'
_diffrn_detector_area_resol_mean 8.0
_diffrn_detector_type 'CCD Area Detector'
_diffrn_measured_fraction_theta_full 0.998
_diffrn_measured_fraction_theta_max 0.998
_diffrn_measurement_device 'Kappa Four-Circle Diffractometer'
_diffrn_measurement_device_type 'Bruker X8 APEX'
_diffrn_measurement_method '\w and \f scans'
_diffrn_radiation_monochromator graphite
_diffrn_radiation_probe x-ray
_diffrn_radiation_type MoK\a
_diffrn_radiation_wavelength 0.71073
_diffrn_reflns_av_R_equivalents 0.0337
_diffrn_reflns_av_unetI/netI 0.0266
_diffrn_reflns_Laue_measured_fraction_full 0.998
_diffrn_reflns_Laue_measured_fraction_max 0.998
_diffrn_reflns_limit_h_max 13
_diffrn_reflns_limit_h_min -11
_diffrn_reflns_limit_k_max 6
_diffrn_reflns_limit_k_min -6
_diffrn_reflns_limit_l_max 17
_diffrn_reflns_limit_l_min -17
_diffrn_reflns_number 15847
_diffrn_reflns_point_group_measured_fraction_full 0.998
_diffrn_reflns_point_group_measured_fraction_max 0.998
_diffrn_reflns_theta_full 26.000
_diffrn_reflns_theta_max 26.022
_diffrn_reflns_theta_min 2.780
_diffrn_source 'sealed tube'
_diffrn_source_type fine-focus
_diffrn_standards_number 0
_exptl_absorpt_coefficient_mu 0.257
_exptl_absorpt_correction_T_max 0.6465
_exptl_absorpt_correction_T_min 0.5916
_exptl_absorpt_correction_type multi-scan
_exptl_absorpt_process_details
;
SADABS-2014/5 (Bruker,2014/5) was used for absorption correction.
wR2(int) was 0.0851 before and 0.0475 after correction.
The Ratio of minimum to maximum transmission is 0.9151.
The \l/2 correction factor is 0.00150.
;
_exptl_crystal_colour colourless
_exptl_crystal_colour_primary colourless
_exptl_crystal_density_diffrn 1.508
_exptl_crystal_description plank
_exptl_crystal_F_000 356
_exptl_crystal_size_max 0.32
_exptl_crystal_size_mid 0.2
_exptl_crystal_size_min 0.08
_refine_diff_density_max 0.316
_refine_diff_density_min -0.237
_refine_diff_density_rms 0.041
_refine_ls_abs_structure_details
;
 Flack x determined using 1207 quotients [(I+)-(I-)]/[(I+)+(I-)]
 (Parsons, Flack and Wagner, Acta Cryst. B69 (2013) 249-259).
;
_refine_ls_abs_structure_Flack -0.02(2)
_refine_ls_extinction_method none
_refine_ls_goodness_of_fit_ref 1.049
_refine_ls_hydrogen_treatment constr
_refine_ls_matrix_type full
_refine_ls_number_parameters 208
_refine_ls_number_reflns 2988
_refine_ls_number_restraints 1
_refine_ls_restrained_S_all 1.048
_refine_ls_R_factor_all 0.0302
_refine_ls_R_factor_gt 0.0278
_refine_ls_shift/su_max 0.000
_refine_ls_shift/su_mean 0.000
_refine_ls_structure_factor_coef Fsqd
_refine_ls_weighting_details 'w=1/[\s^2^(Fo^2^)+(0.0317P)^2^+0.2328P] where P=(Fo^2^+2Fc^2^)/3'
_refine_ls_weighting_scheme calc
_refine_ls_wR_factor_gt 0.0649
_refine_ls_wR_factor_ref 0.0664
_reflns_Friedel_coverage 0.785
_reflns_Friedel_fraction_full 0.997
_reflns_Friedel_fraction_max 0.997
_reflns_number_gt 2837
_reflns_number_total 2988
_reflns_threshold_expression 'I > 2\s(I)'
_cod_data_source_file ja6b13229_si_013.cif
_cod_data_source_block baran591
_cod_depositor_comments
;
The following automatic conversions were performed:

'_diffrn_radiation_probe' value 'X-ray' changed to 'x-ray' according
to
/usr/data/users/saulius/crontab/automatic-downloads/rss-feeds/ACS/lib/dictionaries/cif_core.dic
dictionary named 'cif_core.dic' version 2.4.2 from 2011-04-26.

Automatic conversion script
Id: cif_fix_values 4268 2015-11-12 08:31:59Z antanas 

 Adding full bibliography for 4125430--4125440.cif.
;
_cod_database_code 4125439
_shelxl_version_number 2014-3
_shelx_space_group_comment
;
The symmetry employed for this shelxl refinement is uniquely defined
by the following loop, which should always be used as a source of
symmetry information in preference to the above space-group names.
They are only intended as comments.
;
_shelx_estimated_absorpt_t_max 0.980
_shelx_estimated_absorpt_t_min 0.922
_olex2_refinement_description
;
1. Fixed Uiso
 At 1.2 times of:
  All C(H) groups, All C(H,H) groups
2.a Ternary CH refined with riding coordinates:
 C4(H4), C6(H6)
2.b Secondary CH2 refined with riding coordinates:
 C5(H5A,H5B), C7(H7A,H7B), C8(H8A,H8B)
2.c Aromatic/amide H refined with riding coordinates:
 C1(H1), C2(H2), C3(H3), C10(H10), C11(H11), C13(H13), C14(H14)
;
_olex2_submission_special_instructions 'No special instructions were received'

loop_
_space_group_symop_operation_xyz
'x, y, z'
'-x, y+1/2, -z'

loop_
_atom_site_label
_atom_site_type_symbol
_atom_site_fract_x
_atom_site_fract_y
_atom_site_fract_z
_atom_site_U_iso_or_equiv
_atom_site_adp_type
_atom_site_occupancy
_atom_site_site_symmetry_order
_atom_site_calc_flag
_atom_site_refinement_flags_posn
S1 S 0.26849(5) 0.17557(12) 0.60557(4) 0.01585(14) Uani 1 1 d .
F1 F 0.56707(16) 1.0394(4) 0.94796(12) 0.0394(5) Uani 1 1 d .
F2 F 0.67939(16) 0.6921(4) 0.99627(11) 0.0422(4) Uani 1 1 d .
F3 F 0.71959(16) 0.9444(4) 0.88876(11) 0.0374(5) Uani 1 1 d .
O1 O 0.34250(18) -0.0383(3) 0.58303(13) 0.0239(4) Uani 1 1 d .
O2 O 0.15795(16) 0.1124(4) 0.63684(13) 0.0274(5) Uani 1 1 d .
N1 N 0.0901(2) 0.0891(5) 0.21467(16) 0.0248(5) Uani 1 1 d .
N2 N 0.04020(19) 0.3115(4) 0.24137(14) 0.0167(4) Uani 1 1 d .
C1 C 0.0111(3) 0.0347(6) 0.1264(2) 0.0290(6) Uani 1 1 d .
H1 H 0.0209 -0.1088 0.0888 0.035 Uiso 1 1 calc R
C2 C -0.0878(2) 0.2177(6) 0.09707(19) 0.0261(6) Uani 1 1 d .
H2 H -0.1541 0.2201 0.0388 0.031 Uiso 1 1 calc R
C3 C -0.0662(2) 0.3926(5) 0.17248(18) 0.0201(5) Uani 1 1 d .
H3 H -0.1155 0.5400 0.1758 0.024 Uiso 1 1 calc R
C4 C 0.1028(2) 0.4372(5) 0.33443(17) 0.0153(5) Uani 1 1 d .
H4 H 0.0540 0.5961 0.3395 0.018 Uiso 1 1 calc R
C5 C 0.1080(2) 0.2606(5) 0.42216(17) 0.0160(5) Uani 1 1 d .
H5A H 0.1271 0.0791 0.4101 0.019 Uiso 1 1 calc R
H5B H 0.0282 0.2667 0.4388 0.019 Uiso 1 1 calc R
C6 C 0.2178(2) 0.3864(5) 0.50211(16) 0.0131(5) Uani 1 1 d .
H6 H 0.1889 0.5548 0.5218 0.016 Uiso 1 1 calc R
C7 C 0.3204(2) 0.4389(5) 0.45099(17) 0.0172(5) Uani 1 1 d .
H7A H 0.3703 0.2811 0.4499 0.021 Uiso 1 1 calc R
H7B H 0.3777 0.5792 0.4833 0.021 Uiso 1 1 calc R
C8 C 0.2431(2) 0.5206(5) 0.34724(17) 0.0185(5) Uani 1 1 d .
H8A H 0.2758 0.4327 0.2994 0.022 Uiso 1 1 calc R
H8B H 0.2485 0.7099 0.3390 0.022 Uiso 1 1 calc R
C9 C 0.3720(2) 0.3729(5) 0.69714(17) 0.0144(5) Uani 1 1 d .
C10 C 0.3216(2) 0.5282(5) 0.75661(17) 0.0175(5) Uani 1 1 d .
H10 H 0.2340 0.5281 0.7489 0.021 Uiso 1 1 calc R
C11 C 0.4035(2) 0.6833(6) 0.82767(16) 0.0186(5) Uani 1 1 d .
H11 H 0.3714 0.7890 0.8681 0.022 Uiso 1 1 calc R
C12 C 0.5342(2) 0.6799(6) 0.83809(15) 0.0171(5) Uani 1 1 d .
C13 C 0.5839(2) 0.5236(5) 0.77841(18) 0.0187(5) Uani 1 1 d .
H13 H 0.6715 0.5229 0.7862 0.022 Uiso 1 1 calc R
C14 C 0.5023(2) 0.3695(5) 0.70743(18) 0.0177(5) Uani 1 1 d .
H14 H 0.5344 0.2644 0.6669 0.021 Uiso 1 1 calc R
C15 C 0.6246(3) 0.8382(6) 0.91743(18) 0.0235(6) Uani 1 1 d .

loop_
_atom_site_aniso_label
_atom_site_aniso_U_11
_atom_site_aniso_U_22
_atom_site_aniso_U_33
_atom_site_aniso_U_23
_atom_site_aniso_U_13
_atom_site_aniso_U_12
S1 0.0148(3) 0.0157(3) 0.0159(3) 0.0004(3) 0.0029(2) -0.0048(3)
F1 0.0395(10) 0.0406(10) 0.0354(10) -0.0227(8) 0.0069(8) -0.0043(8)
F2 0.0454(10) 0.0446(10) 0.0219(8) 0.0057(9) -0.0129(7) -0.0117(10)
F3 0.0347(10) 0.0505(12) 0.0290(9) -0.0164(8) 0.0129(7) -0.0248(8)
O1 0.0298(10) 0.0133(9) 0.0241(10) -0.0035(8) 0.0011(8) 0.0008(7)
O2 0.0189(9) 0.0414(14) 0.0210(9) 0.0036(8) 0.0044(7) -0.0145(8)
N1 0.0296(12) 0.0230(12) 0.0228(12) -0.0052(9) 0.0094(10) 0.0018(9)
N2 0.0166(11) 0.0175(11) 0.0160(11) -0.0010(9) 0.0048(8) -0.0007(8)
C1 0.0417(17) 0.0265(15) 0.0231(14) -0.0089(12) 0.0164(13) -0.0099(14)
C2 0.0235(13) 0.0351(18) 0.0181(12) -0.0016(12) 0.0037(10) -0.0121(12)
C3 0.0118(12) 0.0266(14) 0.0197(13) 0.0029(11) 0.0011(10) -0.0035(10)
C4 0.0118(11) 0.0177(12) 0.0159(12) -0.0015(10) 0.0032(9) -0.0007(9)
C5 0.0101(11) 0.0193(13) 0.0189(13) -0.0002(9) 0.0048(10) -0.0029(9)
C6 0.0123(11) 0.0121(12) 0.0142(12) -0.0017(9) 0.0030(9) 0.0000(9)
C7 0.0129(12) 0.0202(13) 0.0193(13) 0.0001(10) 0.0061(10) -0.0041(10)
C8 0.0133(12) 0.0246(14) 0.0188(13) 0.0026(11) 0.0064(10) -0.0022(10)
C9 0.0131(11) 0.0151(13) 0.0137(12) 0.0032(10) 0.0019(9) -0.0013(9)
C10 0.0141(12) 0.0227(13) 0.0166(12) 0.0029(11) 0.0059(10) 0.0016(10)
C11 0.0208(11) 0.0225(12) 0.0140(11) 0.0010(12) 0.0073(9) 0.0036(12)
C12 0.0196(11) 0.0174(11) 0.0132(11) 0.0015(12) 0.0030(9) -0.0025(13)
C13 0.0135(12) 0.0225(14) 0.0198(13) -0.0002(11) 0.0046(10) -0.0021(10)
C14 0.0161(12) 0.0189(13) 0.0199(13) -0.0040(10) 0.0083(10) 0.0010(10)
C15 0.0250(14) 0.0286(16) 0.0159(13) -0.0034(11) 0.0045(11) -0.0050(12)

loop_
_atom_type_symbol
_atom_type_description
_atom_type_scat_dispersion_real
_atom_type_scat_dispersion_imag
_atom_type_scat_source
C C 0.0033 0.0016 'International Tables Vol C Tables 4.2.6.8 and 6.1.1.4'
H H 0.0000 0.0000 'International Tables Vol C Tables 4.2.6.8 and 6.1.1.4'
F F 0.0171 0.0103 'International Tables Vol C Tables 4.2.6.8 and 6.1.1.4'
N N 0.0061 0.0033 'International Tables Vol C Tables 4.2.6.8 and 6.1.1.4'
O O 0.0106 0.0060 'International Tables Vol C Tables 4.2.6.8 and 6.1.1.4'
S S 0.1246 0.1234 'International Tables Vol C Tables 4.2.6.8 and 6.1.1.4'

loop_
_geom_angle_atom_site_label_1
_geom_angle_atom_site_label_2
_geom_angle_atom_site_label_3
_geom_angle
O1 S1 C6 108.73(11)
O1 S1 C9 108.21(11)
O2 S1 O1 118.57(12)
O2 S1 C6 108.01(10)
O2 S1 C9 107.80(11)
C9 S1 C6 104.66(11)
C1 N1 N2 103.8(2)
N1 N2 C4 120.3(2)
C3 N2 N1 112.2(2)
C3 N2 C4 127.5(2)
N1 C1 H1 123.9
N1 C1 C2 112.1(2)
C2 C1 H1 123.9
C1 C2 H2 127.6
C3 C2 C1 104.8(2)
C3 C2 H2 127.6
N2 C3 C2 107.0(2)
N2 C3 H3 126.5
C2 C3 H3 126.5
N2 C4 H4 108.0
N2 C4 C5 113.0(2)
N2 C4 C8 114.18(19)
C5 C4 H4 108.0
C5 C4 C8 105.48(18)
C8 C4 H4 108.0
C4 C5 H5A 111.4
C4 C5 H5B 111.4
C4 C5 C6 101.65(19)
H5A C5 H5B 109.3
C6 C5 H5A 111.4
C6 C5 H5B 111.4
S1 C6 H6 109.3
C5 C6 S1 110.87(16)
C5 C6 H6 109.3
C5 C6 C7 103.69(18)
C7 C6 S1 114.28(16)
C7 C6 H6 109.3
C6 C7 H7A 111.0
C6 C7 H7B 111.0
C6 C7 C8 103.83(18)
H7A C7 H7B 109.0
C8 C7 H7A 111.0
C8 C7 H7B 111.0
C4 C8 H8A 110.4
C4 C8 H8B 110.4
C7 C8 C4 106.49(19)
C7 C8 H8A 110.4
C7 C8 H8B 110.4
H8A C8 H8B 108.6
C10 C9 S1 119.55(18)
C14 C9 S1 118.93(19)
C14 C9 C10 121.5(2)
C9 C10 H10 120.5
C11 C10 C9 119.0(2)
C11 C10 H10 120.5
C10 C11 H11 120.3
C10 C11 C12 119.5(2)
C12 C11 H11 120.3
C11 C12 C15 120.0(2)
C13 C12 C11 121.1(2)
C13 C12 C15 118.8(2)
C12 C13 H13 120.3
C14 C13 C12 119.4(2)
C14 C13 H13 120.3
C9 C14 H14 120.3
C13 C14 C9 119.4(2)
C13 C14 H14 120.3
F1 C15 C12 112.8(2)
F2 C15 F1 106.4(2)
F2 C15 F3 106.8(2)
F2 C15 C12 112.0(2)
F3 C15 F1 106.0(2)
F3 C15 C12 112.3(2)

loop_
_geom_bond_atom_site_label_1
_geom_bond_atom_site_label_2
_geom_bond_distance
S1 O1 1.4446(19)
S1 O2 1.4428(18)
S1 C6 1.778(2)
S1 C9 1.768(2)
F1 C15 1.338(3)
F2 C15 1.336(3)
F3 C15 1.336(3)
N1 N2 1.355(3)
N1 C1 1.333(3)
N2 C3 1.348(3)
N2 C4 1.454(3)
C1 H1 0.9300
C1 C2 1.391(4)
C2 H2 0.9300
C2 C3 1.364(4)
C3 H3 0.9300
C4 H4 0.9800
C4 C5 1.531(3)
C4 C8 1.548(3)
C5 H5A 0.9700
C5 H5B 0.9700
C5 C6 1.532(3)
C6 H6 0.9800
C6 C7 1.533(3)
C7 H7A 0.9700
C7 H7B 0.9700
C7 C8 1.535(3)
C8 H8A 0.9700
C8 H8B 0.9700
C9 C10 1.388(3)
C9 C14 1.387(3)
C10 H10 0.9300
C10 C11 1.385(4)
C11 H11 0.9300
C11 C12 1.392(3)
C12 C13 1.389(4)
C12 C15 1.500(3)
C13 H13 0.9300
C13 C14 1.380(4)
C14 H14 0.9300
